data_4346340
loop_
_publ_author_name
'Myers, Thomas W.'
'Chavez, David E.'
'Hanson, Susan K.'
'Scharff, R. Jason'
'Scott, Brian L.'
'Veauthier, Jacqueline M.'
'Wu, Ruilian'

_publ_section_title
;
 Independent Control of Optical and Explosive Properties:
 Pyrazole-Tetrazine Complexes of First Row Transition Metals.
;
_journal_issue 16
_journal_name_full 'Inorganic chemistry'
_journal_page_first 8077
_journal_page_last 8086
_journal_paper_doi 10.1021/acs.inorgchem.5b01313
_journal_volume 54
_journal_year 2015
_chemical_formula_sum 'C21.5 H25 Cu F4.8 N18 O8.5 P0.8'
_chemical_formula_weight 851.11
_space_group_crystal_system monoclinic
_space_group_IT_number 9
_space_group_name_Hall 'C -2yc'
_space_group_name_H-M_alt 'C 1 c 1'
_atom_sites_solution_hydrogens geom
_audit_creation_method SHELXL-2014/7
_cell_angle_alpha 90
_cell_angle_beta 96.349(4)
_cell_angle_gamma 90
_cell_formula_units_Z 8
_cell_length_a 24.520(10)
_cell_length_b 13.220(5)
_cell_length_c 21.745(9)
_cell_measurement_reflns_used 100
_cell_measurement_temperature 100(2)
_cell_measurement_theta_max 28.84
_cell_measurement_theta_min 2.48
_cell_volume 7006(5)
_computing_cell_refinement cell_now
_computing_data_collection 'bruker apex'
_computing_data_reduction 'bruker saint'
_computing_molecular_graphics 'SHELXL-2014/7 (Sheldrick, 2014)'
_computing_publication_material 'SHELXL-2014/7 (Sheldrick, 2014)'
_computing_structure_refinement 'SHELXL-2014/7 (Sheldrick, 2014)'
_computing_structure_solution 'SHELXL-2014/7 (Sheldrick, 2014)'
_diffrn_ambient_temperature 100(2)
_diffrn_measured_fraction_theta_full 0.996
_diffrn_measured_fraction_theta_max 0.988
_diffrn_measurement_device_type 'ccd area detector'
_diffrn_measurement_method 'phi and omega scans'
_diffrn_radiation_type MoK\a
_diffrn_radiation_wavelength 0.71073
_diffrn_reflns_av_R_equivalents 0.0618
_diffrn_reflns_av_unetI/netI 0.0798
_diffrn_reflns_Laue_measured_fraction_full 0.996
_diffrn_reflns_Laue_measured_fraction_max 0.988
_diffrn_reflns_limit_h_max 30
_diffrn_reflns_limit_h_min -30
_diffrn_reflns_limit_k_max 16
_diffrn_reflns_limit_k_min -16
_diffrn_reflns_limit_l_max 27
_diffrn_reflns_limit_l_min -27
_diffrn_reflns_number 33698
_diffrn_reflns_point_group_measured_fraction_full 0.996
_diffrn_reflns_point_group_measured_fraction_max 0.988
_diffrn_reflns_theta_full 25.242
_diffrn_reflns_theta_max 26.610
_diffrn_reflns_theta_min 1.752
_diffrn_source 'sealed tube'
_exptl_absorpt_coefficient_mu 0.759
_exptl_absorpt_correction_T_max 0.731
_exptl_absorpt_correction_T_min 0.630
_exptl_absorpt_correction_type numerical
_exptl_absorpt_process_details sadabs
_exptl_crystal_colour purple
_exptl_crystal_density_diffrn 1.614
_exptl_crystal_description block
_exptl_crystal_F_000 3458
_exptl_crystal_size_max 0.670
_exptl_crystal_size_mid 0.540
_exptl_crystal_size_min 0.440
_refine_diff_density_max 1.656
_refine_diff_density_min -0.912
_refine_diff_density_rms 0.139
_refine_ls_abs_structure_details
;
 Refined as an inversion twin.
 Low bond precision in C-C bonds due to disorder in the ligands
;
_refine_ls_abs_structure_Flack 0.41(3)
_refine_ls_extinction_method none
_refine_ls_goodness_of_fit_ref 1.093
_refine_ls_hydrogen_treatment constr
_refine_ls_matrix_type full
_refine_ls_number_parameters 990
_refine_ls_number_reflns 14293
_refine_ls_number_restraints 2
_refine_ls_restrained_S_all 1.093
_refine_ls_R_factor_all 0.0941
_refine_ls_R_factor_gt 0.0752
_refine_ls_shift/su_max 0.000
_refine_ls_shift/su_mean 0.000
_refine_ls_structure_factor_coef Fsqd
_refine_ls_weighting_details 'w=1/[\s^2^(Fo^2^)+(0.1316P)^2^+25.5376P] where P=(Fo^2^+2Fc^2^)/3'
_refine_ls_weighting_scheme calc
_refine_ls_wR_factor_gt 0.2147
_refine_ls_wR_factor_ref 0.2325
_reflns_Friedel_coverage 0.999
_reflns_Friedel_fraction_full 0.996
_reflns_Friedel_fraction_max 0.988
_reflns_number_gt 11521
_reflns_number_total 14293
_reflns_threshold_expression 'I > 2\s(I)'
_cod_data_source_file ic5b01313_si_002.cif
_cod_data_source_block twm10
_cod_original_sg_symbol_H-M 'C c'
_cod_original_formula_sum 'C21.50 H25 Cu F4.80 N18 O8.50 P0.80'
_cod_database_code 4346340
_shelx_shelxl_version_number 2014/7
_shelx_space_group_comment
;
The symmetry employed for this shelxl refinement is uniquely defined
by the following loop, which should always be used as a source of
symmetry information in preference to the above space-group names.
They are only intended as comments.
;
_shelx_estimated_absorpt_t_min 0.630
_shelx_estimated_absorpt_t_max 0.731

loop_
_space_group_symop_operation_xyz
'x, y, z'
'x, -y, z+1/2'
'x+1/2, y+1/2, z'
'x+1/2, -y+1/2, z+1/2'

loop_
_atom_site_label
_atom_site_type_symbol
_atom_site_fract_x
_atom_site_fract_y
_atom_site_fract_z
_atom_site_U_iso_or_equiv
_atom_site_adp_type
_atom_site_occupancy
_atom_site_site_symmetry_order
_atom_site_calc_flag
_atom_site_refinement_flags_posn
_atom_site_refinement_flags_adp
_atom_site_refinement_flags_occupancy
Cu1 Cu 0.62605(5) -0.35444(9) 0.32186(5) 0.0269(3) Uani 1 1 d . . .
Cu2 Cu 0.37117(5) -0.16701(10) 0.30344(5) 0.0290(3) Uani 1 1 d . . .
P1 P 0.58672(14) 0.6422(2) 0.57709(16) 0.0199(7) Uani 0.8 1 d . . P
P2 P 0.41631(15) 0.1455(2) 0.54724(16) 0.0234(7) Uani 0.8 1 d . . P
F1 F 0.5833(3) 0.6152(7) 0.5052(4) 0.0354(19) Uani 0.8 1 d . . P
F2 F 0.5916(4) 0.6757(7) 0.6482(4) 0.035(2) Uani 0.8 1 d . . P
F3 F 0.6255(4) 0.7362(6) 0.5646(5) 0.036(2) Uani 0.8 1 d . . P
F4 F 0.6411(4) 0.5750(7) 0.5901(5) 0.044(2) Uani 0.8 1 d . . P
F5 F 0.5485(5) 0.5486(7) 0.5889(5) 0.049(3) Uani 0.8 1 d . . P
F6 F 0.5342(4) 0.7112(8) 0.5648(5) 0.052(3) Uani 0.8 1 d . . P
F7 F 0.3752(4) 0.2363(5) 0.5577(4) 0.035(2) Uani 0.8 1 d . . P
F8 F 0.4077(4) 0.1643(6) 0.4744(4) 0.0309(19) Uani 0.8 1 d . . P
F9 F 0.4661(4) 0.2243(9) 0.5518(6) 0.061(3) Uani 0.8 1 d . . P
F10 F 0.3666(6) 0.0705(7) 0.5401(6) 0.067(4) Uani 0.8 1 d . . P
F11 F 0.4231(6) 0.1294(8) 0.6199(4) 0.063(3) Uani 0.8 1 d . . P
F12 F 0.4569(6) 0.0541(8) 0.5377(5) 0.066(4) Uani 0.8 1 d . . P
O1 O 0.6423(5) -0.0964(8) 0.6765(5) 0.051(2) Uani 1 1 d . . .
O2 O 0.7160(4) -0.1352(8) 0.6351(5) 0.050(2) Uani 1 1 d . . .
O3 O 0.7160(4) 0.0983(7) 0.5747(5) 0.051(2) Uani 1 1 d . . .
O4 O 0.6435(4) 0.1230(6) 0.6241(4) 0.044(2) Uani 1 1 d . . .
O5 O 0.5045(4) -0.4237(7) -0.0288(4) 0.043(2) Uani 1 1 d . . .
O6 O 0.5747(4) -0.4518(7) -0.0798(4) 0.040(2) Uani 1 1 d . . .
O7 O 0.6075(5) -0.1635(7) -0.0209(5) 0.060(3) Uani 1 1 d . . .
O8 O 0.5495(4) -0.2351(8) -0.0905(5) 0.054(3) Uani 1 1 d . . .
O9 O 0.4214(4) -0.0300(7) 0.7002(5) 0.051(2) Uani 1 1 d . . .
O10 O 0.4947(4) -0.0683(8) 0.6563(5) 0.051(2) Uani 1 1 d . . .
O11 O 0.4478(5) -0.2447(8) 0.7234(5) 0.061(3) Uani 1 1 d . . .
O12 O 0.4155(10) -0.3336(9) 0.6501(7) 0.124(8) Uani 1 1 d . . .
O13 O 0.2985(5) -0.5698(9) -0.0397(5) 0.066(3) Uani 1 1 d . . .
O14 O 0.3369(5) -0.6332(8) 0.0427(8) 0.091(5) Uani 1 1 d . . .
O15 O 0.2842(5) -0.3480(8) -0.0169(6) 0.060(3) Uani 1 1 d . . .
O16 O 0.3589(4) -0.3810(7) -0.0577(5) 0.047(2) Uani 1 1 d . . .
N1 N 0.6711(5) -0.0960(8) 0.6339(6) 0.043(3) Uani 1 1 d . . .
N2 N 0.6721(4) 0.0718(7) 0.5928(5) 0.036(2) Uani 1 1 d . . .
N3 N 0.6086(4) -0.0711(7) 0.4939(5) 0.032(2) Uani 1 1 d . . .
N4 N 0.6150(4) -0.1883(6) 0.4161(4) 0.0264(19) Uani 1 1 d . . .
N5 N 0.5909(4) -0.2620(6) 0.3809(4) 0.0238(18) Uani 1 1 d . . .
N6 N 0.5069(4) -0.2357(7) 0.4239(4) 0.0272(19) Uani 1 1 d . . .
N7 N 0.5290(5) -0.1599(7) 0.4573(5) 0.031(2) Uani 1 1 d . . .
N8 N 0.5174(4) -0.3697(6) 0.3554(4) 0.0227(18) Uani 1 1 d . . .
N9 N 0.5511(3) -0.4141(6) 0.3146(4) 0.0224(18) Uani 1 1 d . . .
N10 N 0.5524(5) -0.4088(8) -0.0404(5) 0.035(2) Uani 1 1 d . . .
N11 N 0.5780(5) -0.2346(7) -0.0423(5) 0.036(2) Uani 1 1 d . . .
N12 N 0.6324(5) -0.3402(7) 0.0806(5) 0.032(2) Uani 1 1 d . . .
N13 N 0.6306(4) -0.3371(6) 0.1854(4) 0.0231(19) Uani 1 1 d . . .
N14 N 0.6582(4) -0.3441(6) 0.2405(4) 0.0212(19) Uani 1 1 d . . .
N15 N 0.7399(4) -0.3864(8) 0.1956(4) 0.030(2) Uani 1 1 d . . .
N16 N 0.7141(4) -0.3766(7) 0.1394(4) 0.028(2) Uani 1 1 d . . .
N17 N 0.7381(4) -0.3804(7) 0.3035(4) 0.0284(19) Uani 1 1 d . . .
N18 N 0.7045(4) -0.3903(6) 0.3513(4) 0.0267(19) Uani 1 1 d . . .
N19 N 0.4475(4) -0.0806(8) 0.6648(4) 0.035(2) Uani 1 1 d . . .
N20 N 0.4263(5) -0.2547(8) 0.6708(5) 0.044(3) Uani 1 1 d . . .
N21 N 0.3698(4) -0.1567(7) 0.5449(5) 0.025(2) Uani 1 1 d . . .
N22 N 0.3681(4) -0.1798(6) 0.4414(4) 0.0260(19) Uani 1 1 d . . .
N23 N 0.3409(4) -0.1767(6) 0.3861(4) 0.0223(18) Uani 1 1 d . . .
N24 N 0.2584(4) -0.1355(7) 0.4312(4) 0.030(2) Uani 1 1 d . . .
N25 N 0.2853(4) -0.1396(7) 0.4869(5) 0.028(2) Uani 1 1 d . . .
N26 N 0.2601(4) -0.1445(7) 0.3232(4) 0.029(2) Uani 1 1 d . . .
N27 N 0.2926(4) -0.1327(7) 0.2752(4) 0.0265(19) Uani 1 1 d . . .
N28 N 0.3249(4) -0.5630(8) 0.0109(6) 0.044(3) Uani 1 1 d . . .
N29 N 0.3285(4) -0.3902(8) -0.0167(5) 0.038(2) Uani 1 1 d . . .
N30 N 0.3890(5) -0.4356(7) 0.1224(5) 0.036(2) Uani 1 1 d . . .
N31 N 0.3819(4) -0.3292(7) 0.2050(5) 0.029(2) Uani 1 1 d . . .
N32 N 0.4057(4) -0.2580(7) 0.2420(4) 0.0267(19) Uani 1 1 d . . .
N33 N 0.4907(4) -0.2826(7) 0.1994(5) 0.030(2) Uani 1 1 d . . .
N34 N 0.4683(4) -0.3545(7) 0.1632(5) 0.030(2) Uani 1 1 d . . .
N35 N 0.4792(4) -0.1510(7) 0.2696(4) 0.024(2) Uani 1 1 d . . .
N36 N 0.4459(4) -0.1074(7) 0.3105(4) 0.028(2) Uani 1 1 d . . .
C1 C 0.6523(5) -0.0340(8) 0.5770(6) 0.030(2) Uani 1 1 d . . .
C2 C 0.6675(5) -0.0721(9) 0.5155(6) 0.033(3) Uani 1 1 d . . .
H2A H 0.6895 -0.0238 0.4937 0.040 Uiso 1 1 calc R U .
H2B H 0.6842 -0.1404 0.5173 0.040 Uiso 1 1 calc R U .
C3 C 0.5910(5) -0.0419(9) 0.5546(6) 0.034(3) Uani 1 1 d . . .
H3A H 0.5715 -0.0959 0.5750 0.040 Uiso 1 1 calc R U .
H3B H 0.5709 0.0231 0.5543 0.040 Uiso 1 1 calc R U .
C4 C 0.5839(6) -0.1439(8) 0.4567(6) 0.032(3) Uani 1 1 d . . .
C5 C 0.5398(4) -0.2862(8) 0.3891(5) 0.024(2) Uani 1 1 d . . .
C6 C 0.4242(6) -0.3958(9) 0.3948(6) 0.039(3) Uani 1 1 d . . .
H6B H 0.4352 -0.3370 0.4208 0.059 Uiso 1 1 calc R U .
H6C H 0.3898 -0.3807 0.3690 0.059 Uiso 1 1 calc R U .
H6D H 0.4188 -0.4542 0.4212 0.059 Uiso 1 1 calc R U .
C7 C 0.4682(4) -0.4193(8) 0.3542(6) 0.028(2) Uani 1 1 d . . .
C8 C 0.4696(5) -0.4945(8) 0.3114(5) 0.030(2) Uani 1 1 d . . .
H8A H 0.4414 -0.5424 0.2999 0.036 Uiso 1 1 calc R U .
C9 C 0.5206(5) -0.4877(8) 0.2876(5) 0.029(2) Uani 1 1 d . . .
C10 C 0.5427(5) -0.5507(8) 0.2394(6) 0.032(2) Uani 1 1 d . . .
H10A H 0.5154 -0.6014 0.2241 0.047 Uiso 1 1 calc R U .
H10B H 0.5511 -0.5074 0.2051 0.047 Uiso 1 1 calc R U .
H10C H 0.5763 -0.5848 0.2573 0.047 Uiso 1 1 calc R U .
C11 C 0.5845(5) -0.3315(8) -0.0040(5) 0.024(2) Uani 1 1 d . . .
C12 C 0.5732(5) -0.3173(9) 0.0645(5) 0.029(2) Uani 1 1 d . . .
H12A H 0.5625 -0.2477 0.0749 0.035 Uiso 1 1 calc R U .
H12B H 0.5480 -0.3682 0.0793 0.035 Uiso 1 1 calc R U .
C13 C 0.6445(5) -0.3608(9) 0.0193(6) 0.031(3) Uani 1 1 d . . .
H13B H 0.6535 -0.4325 0.0120 0.037 Uiso 1 1 calc R U .
H13C H 0.6723 -0.3150 0.0047 0.037 Uiso 1 1 calc R U .
C14 C 0.6590(5) -0.3516(7) 0.1368(5) 0.022(2) Uani 1 1 d . . .
C15 C 0.7120(5) -0.3702(8) 0.2437(6) 0.028(2) Uani 1 1 d . . .
C16 C 0.7163(5) -0.3932(9) 0.4655(6) 0.033(2) Uani 1 1 d . . .
H16B H 0.7467 -0.3884 0.4986 0.049 Uiso 1 1 calc R U .
H16C H 0.6903 -0.3379 0.4697 0.049 Uiso 1 1 calc R U .
H16D H 0.6975 -0.4581 0.4685 0.049 Uiso 1 1 calc R U .
C17 C 0.7382(4) -0.3857(8) 0.4037(5) 0.026(2) Uani 1 1 d . . .
C18 C 0.7935(5) -0.3740(10) 0.3892(6) 0.037(3) Uani 1 1 d . . .
H18A H 0.8255 -0.3714 0.4181 0.044 Uiso 1 1 calc R U .
C19 C 0.7919(5) -0.3676(9) 0.3276(6) 0.032(2) Uani 1 1 d . . .
C20 C 0.8371(6) -0.3517(12) 0.2875(7) 0.046(4) Uani 1 1 d . . .
H20A H 0.8217 -0.3507 0.2440 0.069 Uiso 1 1 calc R U .
H20B H 0.8554 -0.2871 0.2982 0.069 Uiso 1 1 calc R U .
H20C H 0.8638 -0.4068 0.2943 0.069 Uiso 1 1 calc R U .
C21 C 0.4164(6) -0.1665(9) 0.6301(6) 0.033(3) Uani 1 1 d . . .
C22 C 0.3547(5) -0.1453(9) 0.6090(5) 0.028(2) Uani 1 1 d . . .
H22B H 0.3293 -0.1979 0.6214 0.033 Uiso 1 1 calc R U .
H22C H 0.3423 -0.0766 0.6190 0.033 Uiso 1 1 calc R U .
C23 C 0.4268(5) -0.1791(10) 0.5620(6) 0.033(3) Uani 1 1 d . . .
H23A H 0.4522 -0.1283 0.5476 0.039 Uiso 1 1 calc R U .
H23B H 0.4375 -0.2485 0.5511 0.039 Uiso 1 1 calc R U .
C24 C 0.3409(5) -0.1573(7) 0.4906(6) 0.025(2) Uani 1 1 d . . .
C25 C 0.2866(5) -0.1522(7) 0.3827(5) 0.026(2) Uani 1 1 d . . .
C26 C 0.2805(5) -0.1247(8) 0.1618(5) 0.031(2) Uani 1 1 d . . .
H26A H 0.2495 -0.1278 0.1293 0.046 Uiso 1 1 calc R U .
H26B H 0.2995 -0.0598 0.1594 0.046 Uiso 1 1 calc R U .
H26C H 0.3060 -0.1801 0.1561 0.046 Uiso 1 1 calc R U .
C27 C 0.2598(5) -0.1344(8) 0.2239(6) 0.033(3) Uani 1 1 d . . .
C28 C 0.2051(5) -0.1436(10) 0.2356(6) 0.040(3) Uani 1 1 d . . .
H28A H 0.1737 -0.1427 0.2058 0.048 Uiso 1 1 calc R U .
C29 C 0.2056(6) -0.1544(9) 0.2988(7) 0.036(3) Uani 1 1 d . . .
C30 C 0.1600(6) -0.1712(12) 0.3391(7) 0.046(3) Uani 1 1 d . . .
H30A H 0.1755 -0.1753 0.3825 0.069 Uiso 1 1 calc R U .
H30B H 0.1339 -0.1148 0.3338 0.069 Uiso 1 1 calc R U .
H30C H 0.1409 -0.2346 0.3271 0.069 Uiso 1 1 calc R U .
C31 C 0.3459(5) -0.4604(8) 0.0346(6) 0.035(3) Uani 1 1 d . . .
C32 C 0.4072(5) -0.4570(9) 0.0606(6) 0.032(2) Uani 1 1 d . . .
H32A H 0.4265 -0.5223 0.0581 0.039 Uiso 1 1 calc R U .
H32B H 0.4280 -0.4011 0.0439 0.039 Uiso 1 1 calc R U .
C33 C 0.3300(5) -0.4318(9) 0.0986(6) 0.035(3) Uani 1 1 d . . .
H33B H 0.3134 -0.3636 0.1004 0.042 Uiso 1 1 calc R U .
H33C H 0.3073 -0.4833 0.1170 0.042 Uiso 1 1 calc R U .
C34 C 0.4135(4) -0.3690(8) 0.1634(5) 0.027(2) Uani 1 1 d . . .
C35 C 0.4575(5) -0.2312(8) 0.2339(5) 0.027(2) Uani 1 1 d . . .
C36 C 0.4519(5) 0.0298(9) 0.3855(6) 0.036(3) Uani 1 1 d . . .
H36A H 0.4786 0.0817 0.4005 0.053 Uiso 1 1 calc R U .
H36B H 0.4179 0.0623 0.3675 0.053 Uiso 1 1 calc R U .
H36C H 0.4441 -0.0136 0.4200 0.053 Uiso 1 1 calc R U .
C37 C 0.4747(5) -0.0325(8) 0.3376(5) 0.027(2) Uani 1 1 d . . .
C38 C 0.5271(5) -0.0240(8) 0.3149(6) 0.031(2) Uani 1 1 d . . .
H38A H 0.5552 0.0233 0.3277 0.038 Uiso 1 1 calc R U .
C39 C 0.5285(4) -0.0986(8) 0.2706(5) 0.028(2) Uani 1 1 d . . .
C40 C 0.5713(5) -0.1202(9) 0.2283(6) 0.035(3) Uani 1 1 d . . .
H40A H 0.5600 -0.1787 0.2022 0.052 Uiso 1 1 calc R U .
H40B H 0.5756 -0.0611 0.2020 0.052 Uiso 1 1 calc R U .
H40C H 0.6063 -0.1350 0.2529 0.052 Uiso 1 1 calc R U .
C41 C 0.2249(11) -0.5945(19) 0.3280(11) 0.096(7) Uiso 1 1 d . . .
H41A H 0.2373 -0.5565 0.3656 0.144 Uiso 1 1 calc R U .
H41B H 0.1850 -0.5872 0.3187 0.144 Uiso 1 1 calc R U .
H41C H 0.2341 -0.6661 0.3342 0.144 Uiso 1 1 calc R U .
C43 C 0.2708(16) -0.430(3) 0.2851(17) 0.149(13) Uiso 1 1 d . . .
H43A H 0.2731 -0.4137 0.3293 0.224 Uiso 1 1 calc R U .
H43B H 0.3064 -0.4174 0.2701 0.224 Uiso 1 1 calc R U .
H43C H 0.2429 -0.3867 0.2622 0.224 Uiso 1 1 calc R U .
O17 O 0.2495(13) -0.578(2) 0.2196(15) 0.190(11) Uiso 1 1 d . . .
C42 C 0.2531(16) -0.553(3) 0.2739(19) 0.154(13) Uiso 1 1 d . . .

loop_
_atom_site_aniso_label
_atom_site_aniso_U_11
_atom_site_aniso_U_22
_atom_site_aniso_U_33
_atom_site_aniso_U_23
_atom_site_aniso_U_13
_atom_site_aniso_U_12
Cu1 0.0212(7) 0.0319(6) 0.0288(7) -0.0008(5) 0.0088(5) 0.0017(5)
Cu2 0.0228(7) 0.0359(7) 0.0299(7) 0.0001(5) 0.0096(5) 0.0044(5)
P1 0.0178(16) 0.0184(14) 0.0236(18) 0.0056(11) 0.0025(13) -0.0020(11)
P2 0.0288(19) 0.0191(15) 0.0214(18) -0.0060(11) -0.0018(14) 0.0024(12)
F1 0.024(4) 0.058(5) 0.026(4) 0.004(4) 0.008(3) -0.003(4)
F2 0.043(6) 0.043(5) 0.020(4) 0.003(3) 0.005(4) -0.017(4)
F3 0.031(5) 0.023(4) 0.057(6) 0.000(3) 0.022(4) -0.008(3)
F4 0.041(5) 0.033(4) 0.055(6) 0.005(4) -0.003(4) 0.022(4)
F5 0.066(7) 0.038(5) 0.046(6) 0.001(4) 0.019(5) -0.036(5)
F6 0.037(5) 0.069(7) 0.054(6) 0.020(5) 0.014(4) 0.030(5)
F7 0.030(5) 0.019(4) 0.058(6) -0.004(3) 0.021(4) 0.001(3)
F8 0.021(4) 0.036(4) 0.036(5) -0.008(3) 0.001(4) 0.000(3)
F9 0.009(4) 0.082(8) 0.091(8) -0.038(6) 0.006(4) -0.014(4)
F10 0.092(9) 0.024(5) 0.085(8) -0.010(5) 0.013(7) -0.038(5)
F11 0.110(10) 0.055(6) 0.020(5) -0.001(4) -0.006(5) 0.028(6)
F12 0.095(9) 0.060(6) 0.041(6) -0.002(5) -0.002(6) 0.059(7)
O1 0.056(6) 0.049(5) 0.050(6) -0.001(4) 0.019(5) 0.008(4)
O2 0.021(5) 0.058(6) 0.071(7) 0.011(5) 0.009(4) 0.009(4)
O3 0.038(5) 0.050(5) 0.069(6) -0.013(4) 0.021(4) -0.012(4)
O4 0.048(5) 0.031(4) 0.054(5) -0.009(4) 0.015(4) 0.001(4)
O5 0.021(4) 0.062(6) 0.046(5) -0.018(4) 0.005(4) -0.010(4)
O6 0.045(5) 0.046(5) 0.032(5) -0.014(4) 0.015(4) -0.009(4)
O7 0.090(9) 0.033(5) 0.056(6) -0.002(4) 0.004(6) -0.020(5)
O8 0.053(6) 0.048(6) 0.059(7) 0.013(4) -0.006(5) 0.013(4)
O9 0.054(6) 0.046(5) 0.055(6) -0.017(4) 0.021(5) -0.015(4)
O10 0.038(6) 0.060(6) 0.055(6) -0.014(5) 0.011(5) -0.017(4)
O11 0.081(9) 0.054(6) 0.046(6) 0.009(5) 0.000(6) 0.008(6)
O12 0.25(2) 0.037(6) 0.065(9) 0.013(6) -0.056(11) -0.032(9)
O13 0.073(7) 0.083(8) 0.041(5) -0.005(5) -0.001(5) -0.043(6)
O14 0.073(8) 0.026(5) 0.161(14) -0.001(7) -0.050(9) 0.005(5)
O15 0.041(6) 0.062(7) 0.081(8) 0.014(5) 0.015(6) 0.020(5)
O16 0.038(5) 0.050(5) 0.053(6) -0.002(4) 0.011(4) 0.002(4)
N1 0.032(6) 0.041(6) 0.058(7) 0.000(5) 0.011(5) -0.006(4)
N2 0.036(6) 0.031(5) 0.042(6) -0.006(4) 0.002(4) -0.002(4)
N3 0.020(5) 0.027(5) 0.051(6) -0.004(4) 0.011(4) 0.000(3)
N4 0.023(5) 0.020(4) 0.037(5) 0.001(3) 0.010(4) -0.004(3)
N5 0.027(5) 0.026(4) 0.019(4) 0.003(3) 0.004(3) 0.004(3)
N6 0.022(5) 0.028(4) 0.032(5) 0.003(3) 0.004(4) 0.005(3)
N7 0.042(7) 0.025(4) 0.026(5) -0.002(3) 0.006(4) 0.006(4)
N8 0.020(5) 0.021(4) 0.028(5) 0.004(3) 0.009(4) 0.004(3)
N9 0.016(4) 0.026(4) 0.027(5) -0.001(3) 0.010(3) 0.000(3)
N10 0.037(6) 0.040(6) 0.029(6) -0.004(4) 0.004(4) -0.002(4)
N11 0.040(6) 0.028(5) 0.041(6) 0.001(4) 0.008(5) 0.008(4)
N12 0.032(6) 0.034(5) 0.030(6) -0.005(4) 0.010(5) 0.004(4)
N13 0.026(5) 0.018(4) 0.026(5) -0.001(3) 0.007(4) 0.004(3)
N14 0.017(4) 0.017(4) 0.030(5) -0.003(3) 0.009(4) 0.007(3)
N15 0.019(5) 0.040(5) 0.033(5) -0.002(4) 0.009(4) 0.003(4)
N16 0.031(5) 0.027(4) 0.029(5) 0.000(4) 0.010(4) 0.001(4)
N17 0.018(5) 0.036(5) 0.032(5) 0.002(4) 0.006(4) 0.002(4)
N18 0.026(5) 0.024(4) 0.032(5) 0.000(4) 0.015(4) 0.000(3)
N19 0.030(6) 0.049(6) 0.027(5) -0.010(4) 0.010(4) -0.009(4)
N20 0.054(7) 0.041(6) 0.037(6) -0.004(5) 0.008(5) 0.013(5)
N21 0.019(5) 0.035(5) 0.023(5) 0.001(3) 0.007(4) 0.001(3)
N22 0.023(5) 0.022(4) 0.034(5) 0.000(3) 0.009(4) 0.002(3)
N23 0.021(5) 0.022(4) 0.026(5) 0.000(3) 0.012(4) 0.000(3)
N24 0.027(5) 0.038(5) 0.028(5) 0.000(4) 0.013(4) 0.006(4)
N25 0.023(5) 0.027(4) 0.035(6) -0.002(4) 0.012(4) 0.006(4)
N26 0.021(5) 0.041(5) 0.025(5) -0.005(4) 0.008(4) -0.003(4)
N27 0.020(4) 0.029(5) 0.031(5) 0.004(4) 0.009(4) 0.003(3)
N28 0.026(5) 0.038(6) 0.068(8) -0.011(5) 0.004(5) 0.003(4)
N29 0.023(5) 0.044(6) 0.048(6) -0.003(5) 0.003(4) 0.009(4)
N30 0.044(6) 0.022(5) 0.043(6) -0.001(4) 0.012(5) 0.009(4)
N31 0.028(5) 0.027(5) 0.032(5) 0.000(4) 0.005(4) 0.011(4)
N32 0.019(4) 0.027(4) 0.036(5) 0.005(3) 0.010(4) 0.003(3)
N33 0.023(5) 0.031(5) 0.036(5) 0.001(4) 0.009(4) 0.007(4)
N34 0.018(5) 0.030(5) 0.044(6) 0.001(4) 0.010(4) 0.010(3)
N35 0.018(5) 0.028(4) 0.026(5) 0.004(3) 0.004(4) 0.005(3)
N36 0.029(5) 0.027(4) 0.030(5) 0.006(3) 0.010(4) 0.010(4)
C1 0.023(6) 0.021(5) 0.045(7) -0.009(4) 0.001(5) 0.001(4)
C2 0.020(6) 0.040(6) 0.041(7) -0.002(5) 0.008(4) -0.009(4)
C3 0.026(6) 0.039(6) 0.037(6) -0.004(5) 0.008(5) 0.007(5)
C4 0.043(7) 0.023(5) 0.032(6) 0.004(4) 0.005(5) 0.001(4)
C5 0.020(5) 0.030(5) 0.020(5) 0.004(4) 0.002(4) 0.001(4)
C6 0.035(7) 0.036(6) 0.051(8) 0.003(5) 0.021(6) 0.005(5)
C7 0.015(5) 0.022(5) 0.044(7) 0.001(4) 0.002(4) 0.005(4)
C8 0.023(6) 0.027(5) 0.040(7) -0.002(4) 0.006(5) 0.000(4)
C9 0.031(6) 0.028(5) 0.027(6) 0.007(4) -0.002(4) 0.002(4)
C10 0.024(5) 0.030(5) 0.041(7) -0.005(4) 0.002(5) -0.001(4)
C11 0.020(5) 0.026(5) 0.025(6) 0.004(4) 0.001(4) 0.005(4)
C12 0.034(7) 0.033(6) 0.021(6) 0.003(4) 0.008(5) 0.006(5)
C13 0.027(6) 0.040(6) 0.024(6) 0.008(4) -0.001(5) 0.000(5)
C14 0.017(5) 0.023(5) 0.027(6) -0.002(4) 0.005(4) 0.001(4)
C15 0.018(5) 0.025(5) 0.041(7) -0.001(4) 0.005(4) 0.001(4)
C16 0.027(6) 0.033(6) 0.038(7) 0.005(5) 0.005(5) -0.001(4)
C17 0.025(5) 0.027(5) 0.026(5) 0.003(4) 0.002(4) 0.006(4)
C18 0.022(6) 0.048(7) 0.040(7) -0.002(5) 0.008(5) 0.000(5)
C19 0.013(5) 0.043(6) 0.038(7) -0.003(5) -0.002(5) 0.002(4)
C20 0.021(7) 0.081(10) 0.037(8) 0.003(6) 0.000(6) -0.002(6)
C21 0.029(7) 0.038(6) 0.032(7) -0.005(4) 0.008(5) -0.008(5)
C22 0.022(6) 0.039(6) 0.023(6) -0.008(4) 0.004(4) -0.002(4)
C23 0.017(6) 0.043(6) 0.038(7) -0.007(5) 0.003(5) 0.002(5)
C24 0.033(7) 0.011(4) 0.032(7) 0.001(3) 0.011(5) -0.001(4)
C25 0.026(6) 0.026(5) 0.028(6) 0.001(4) 0.010(4) 0.009(4)
C26 0.027(6) 0.032(6) 0.035(6) 0.003(4) 0.010(5) 0.005(4)
C27 0.033(6) 0.025(5) 0.040(7) -0.005(4) 0.003(5) 0.002(4)
C28 0.023(7) 0.058(8) 0.038(8) -0.008(5) -0.004(5) 0.006(5)
C29 0.029(7) 0.040(7) 0.040(7) 0.001(5) 0.010(5) 0.004(5)
C30 0.019(7) 0.072(9) 0.048(9) 0.002(6) 0.010(6) -0.001(5)
C31 0.030(6) 0.024(5) 0.051(7) -0.003(5) 0.008(5) 0.006(4)
C32 0.023(6) 0.032(6) 0.043(7) 0.000(5) 0.005(5) 0.004(4)
C33 0.029(6) 0.027(6) 0.051(7) -0.001(5) 0.013(5) 0.007(4)
C34 0.014(5) 0.033(5) 0.036(6) 0.011(5) 0.009(4) 0.012(4)
C35 0.023(5) 0.025(5) 0.033(6) 0.006(4) 0.009(4) 0.008(4)
C36 0.037(7) 0.034(6) 0.037(7) 0.002(5) 0.009(5) 0.001(5)
C37 0.024(5) 0.030(5) 0.030(6) 0.008(4) 0.007(4) 0.004(4)
C38 0.023(6) 0.024(5) 0.045(7) 0.002(4) -0.004(5) 0.003(4)
C39 0.021(5) 0.030(5) 0.033(6) 0.006(4) 0.007(4) 0.007(4)
C40 0.018(5) 0.033(6) 0.056(8) -0.002(5) 0.016(5) 0.001(4)

loop_
_atom_type_symbol
_atom_type_description
_atom_type_scat_dispersion_real
_atom_type_scat_dispersion_imag
_atom_type_scat_source
C C 0.0033 0.0016 'International Tables Vol C Tables 4.2.6.8 and 6.1.1.4'
Cu Cu 0.3201 1.2651 'International Tables Vol C Tables 4.2.6.8 and 6.1.1.4'
F F 0.0171 0.0103 'International Tables Vol C Tables 4.2.6.8 and 6.1.1.4'
N N 0.0061 0.0033 'International Tables Vol C Tables 4.2.6.8 and 6.1.1.4'
O O 0.0106 0.0060 'International Tables Vol C Tables 4.2.6.8 and 6.1.1.4'
P P 0.1023 0.0942 'International Tables Vol C Tables 4.2.6.8 and 6.1.1.4'
H H 0.0000 0.0000 'International Tables Vol C Tables 4.2.6.8 and 6.1.1.4'

loop_
_geom_angle_atom_site_label_1
_geom_angle_atom_site_label_2
_geom_angle_atom_site_label_3
_geom_angle
N9 Cu1 N18 140.6(4)
N9 Cu1 N14 113.8(4)
N18 Cu1 N14 81.0(4)
N9 Cu1 N5 80.6(4)
N18 Cu1 N5 113.4(4)
N14 Cu1 N5 138.3(3)
N36 Cu2 N27 141.3(4)
N36 Cu2 N23 112.5(4)
N27 Cu2 N23 81.5(4)
N36 Cu2 N32 80.7(4)
N27 Cu2 N32 112.6(4)
N23 Cu2 N32 139.5(3)
F6 P1 F5 89.6(7)
F6 P1 F1 90.6(5)
F5 P1 F1 91.0(5)
F6 P1 F2 88.6(6)
F5 P1 F2 92.4(5)
F1 P1 F2 176.6(5)
F6 P1 F4 178.3(6)
F5 P1 F4 92.0(6)
F1 P1 F4 90.1(5)
F2 P1 F4 90.6(5)
F6 P1 F3 90.6(6)
F5 P1 F3 179.5(6)
F1 P1 F3 88.6(5)
F2 P1 F3 88.1(5)
F4 P1 F3 87.8(5)
F10 P2 F11 90.5(7)
F10 P2 F12 89.9(8)
F11 P2 F12 91.7(6)
F10 P2 F8 89.1(6)
F11 P2 F8 178.0(6)
F12 P2 F8 90.3(5)
F10 P2 F7 89.7(6)
F11 P2 F7 87.6(6)
F12 P2 F7 179.1(6)
F8 P2 F7 90.5(5)
F10 P2 F9 177.6(8)
F11 P2 F9 91.8(7)
F12 P2 F9 91.0(7)
F8 P2 F9 88.6(6)
F7 P2 F9 89.5(5)
O2 N1 O1 125.4(13)
O2 N1 C1 116.2(11)
O1 N1 C1 118.1(11)
O4 N2 O3 126.0(10)
O4 N2 C1 116.5(10)
O3 N2 C1 117.4(10)
C4 N3 C2 122.8(10)
C4 N3 C3 124.1(10)
C2 N3 C3 95.2(9)
N5 N4 C4 116.3(9)
C5 N5 N4 117.6(9)
C5 N5 Cu1 114.4(7)
N4 N5 Cu1 127.6(7)
N7 N6 C5 116.9(10)
N6 N7 C4 117.3(10)
C7 N8 C5 132.7(9)
C7 N8 N9 111.5(9)
C5 N8 N9 115.8(8)
C9 N9 N8 104.1(9)
C9 N9 Cu1 143.0(8)
N8 N9 Cu1 112.8(6)
O6 N10 O5 125.5(10)
O6 N10 C11 117.0(10)
O5 N10 C11 117.5(10)
O8 N11 O7 126.3(11)
O8 N11 C11 119.3(10)
O7 N11 C11 114.2(11)
C14 N12 C13 135.0(11)
C14 N12 C12 127.4(10)
C13 N12 C12 96.8(9)
N14 N13 C14 116.6(9)
N13 N14 C15 117.7(9)
N13 N14 Cu1 126.3(7)
C15 N14 Cu1 114.1(8)
N16 N15 C15 118.5(9)
N15 N16 C14 115.3(9)
C19 N17 C15 131.8(10)
C19 N17 N18 110.3(10)
C15 N17 N18 117.1(9)
C17 N18 N17 105.7(9)
C17 N18 Cu1 137.8(7)
N17 N18 Cu1 111.1(7)
O10 N19 O9 126.2(11)
O10 N19 C21 117.5(10)
O9 N19 C21 116.3(10)
O12 N20 O11 121.5(12)
O12 N20 C21 117.9(12)
O11 N20 C21 120.5(11)
C24 N21 C23 130.3(10)
C24 N21 C22 132.8(10)
C23 N21 C22 96.6(9)
N23 N22 C24 118.3(10)
N22 N23 C25 116.8(9)
N22 N23 Cu2 128.3(7)
C25 N23 Cu2 112.9(7)
N25 N24 C25 117.9(10)
N24 N25 C24 116.9(9)
C25 N26 C29 133.1(10)
C25 N26 N27 117.4(9)
C29 N26 N27 109.3(10)
C27 N27 N26 106.8(9)
C27 N27 Cu2 137.7(8)
N26 N27 Cu2 110.8(7)
O14 N28 O13 123.2(12)
O14 N28 C31 116.9(12)
O13 N28 C31 119.9(12)
O15 N29 O16 124.3(12)
O15 N29 C31 118.2(11)
O16 N29 C31 117.5(10)
C34 N30 C33 123.7(9)
C34 N30 C32 124.5(11)
C33 N30 C32 94.0(9)
N32 N31 C34 115.5(10)
N31 N32 C35 117.7(9)
N31 N32 Cu2 128.5(7)
C35 N32 Cu2 113.2(7)
N34 N33 C35 117.3(9)
N33 N34 C34 116.6(10)
C35 N35 C39 131.9(9)
C35 N35 N36 117.3(9)
C39 N35 N36 110.7(9)
C37 N36 N35 105.8(9)
C37 N36 Cu2 141.1(8)
N35 N36 Cu2 112.7(7)
N2 C1 N1 104.8(9)
N2 C1 C2 113.9(10)
N1 C1 C2 117.3(10)
N2 C1 C3 114.6(9)
N1 C1 C3 115.0(10)
C2 C1 C3 91.5(9)
N3 C2 C1 87.1(9)
N3 C2 H2A 114.1
C1 C2 H2A 114.1
N3 C2 H2B 114.1
C1 C2 H2B 114.1
H2A C2 H2B 111.3
N3 C3 C1 85.9(9)
N3 C3 H3A 114.3
C1 C3 H3A 114.3
N3 C3 H3B 114.3
C1 C3 H3B 114.3
H3A C3 H3B 111.5
N3 C4 N4 116.7(11)
N3 C4 N7 118.7(11)
N4 C4 N7 124.2(11)
N5 C5 N6 126.3(10)
N5 C5 N8 116.2(9)
N6 C5 N8 117.5(9)
C7 C6 H6B 109.5
C7 C6 H6C 109.5
H6B C6 H6C 109.5
C7 C6 H6D 109.5
H6B C6 H6D 109.5
H6C C6 H6D 109.5
C8 C7 N8 105.8(9)
C8 C7 C6 128.7(11)
N8 C7 C6 125.4(10)
C7 C8 C9 107.1(10)
C7 C8 H8A 126.4
C9 C8 H8A 126.4
N9 C9 C8 111.4(10)
N9 C9 C10 119.4(10)
C8 C9 C10 129.2(10)
C9 C10 H10A 109.5
C9 C10 H10B 109.5
H10A C10 H10B 109.5
C9 C10 H10C 109.5
H10A C10 H10C 109.5
H10B C10 H10C 109.5
N10 C11 N11 105.8(9)
N10 C11 C13 115.8(9)
N11 C11 C13 115.2(10)
N10 C11 C12 117.3(10)
N11 C11 C12 113.7(9)
C13 C11 C12 88.9(9)
N12 C12 C11 85.9(8)
N12 C12 H12A 114.3
C11 C12 H12A 114.3
N12 C12 H12B 114.3
C11 C12 H12B 114.3
H12A C12 H12B 111.5
N12 C13 C11 88.2(10)
N12 C13 H13B 113.9
C11 C13 H13B 113.9
N12 C13 H13C 113.9
C11 C13 H13C 113.9
H13B C13 H13C 111.1
N12 C14 N13 117.5(10)
N12 C14 N16 116.3(10)
N13 C14 N16 126.2(11)
N15 C15 N14 125.6(11)
N15 C15 N17 119.9(10)
N14 C15 N17 114.6(10)
C17 C16 H16B 109.5
C17 C16 H16C 109.5
H16B C16 H16C 109.5
C17 C16 H16D 109.5
H16B C16 H16D 109.5
H16C C16 H16D 109.5
N18 C17 C18 109.2(10)
N18 C17 C16 120.8(10)
C18 C17 C16 130.0(10)
C19 C18 C17 107.6(11)
C19 C18 H18A 126.2
C17 C18 H18A 126.2
C18 C19 N17 107.1(11)
C18 C19 C20 130.5(11)
N17 C19 C20 122.4(11)
C19 C20 H20A 109.5
C19 C20 H20B 109.5
H20A C20 H20B 109.5
C19 C20 H20C 109.5
H20A C20 H20C 109.5
H20B C20 H20C 109.5
N20 C21 N19 104.8(11)
N20 C21 C23 117.4(10)
N19 C21 C23 115.5(10)
N20 C21 C22 114.2(10)
N19 C21 C22 115.4(10)
C23 C21 C22 89.7(10)
N21 C22 C21 85.6(9)
N21 C22 H22B 114.4
C21 C22 H22B 114.4
N21 C22 H22C 114.4
C21 C22 H22C 114.4
H22B C22 H22C 111.5
N21 C23 C21 88.1(9)
N21 C23 H23A 114.0
C21 C23 H23A 114.0
N21 C23 H23B 114.0
C21 C23 H23B 114.0
H23A C23 H23B 111.2
N21 C24 N22 116.7(11)
N21 C24 N25 119.1(10)
N22 C24 N25 124.2(11)
N24 C25 N23 125.6(11)
N24 C25 N26 119.4(10)
N23 C25 N26 115.0(9)
C27 C26 H26A 109.5
C27 C26 H26B 109.5
H26A C26 H26B 109.5
C27 C26 H26C 109.5
H26A C26 H26C 109.5
H26B C26 H26C 109.5
N27 C27 C28 111.2(11)
N27 C27 C26 122.1(11)
C28 C27 C26 126.7(11)
C29 C28 C27 106.7(11)
C29 C28 H28A 126.7
C27 C28 H28A 126.7
C28 C29 N26 105.8(11)
C28 C29 C30 131.8(13)
N26 C29 C30 122.3(12)
C29 C30 H30A 109.5
C29 C30 H30B 109.5
H30A C30 H30B 109.5
C29 C30 H30C 109.5
H30A C30 H30C 109.5
H30B C30 H30C 109.5
N29 C31 N28 104.2(10)
N29 C31 C33 116.7(9)
N28 C31 C33 114.7(10)
N29 C31 C32 116.4(10)
N28 C31 C32 115.4(9)
C33 C31 C32 89.8(10)
N30 C32 C31 87.7(9)
N30 C32 H32A 114.0
C31 C32 H32A 114.0
N30 C32 H32B 114.0
C31 C32 H32B 114.0
H32A C32 H32B 111.2
N30 C33 C31 88.4(9)
N30 C33 H33B 113.9
C31 C33 H33B 113.9
N30 C33 H33C 113.9
C31 C33 H33C 113.9
H33B C33 H33C 111.1
N30 C34 N34 117.3(10)
N30 C34 N31 116.7(10)
N34 C34 N31 125.7(11)
N32 C35 N33 125.0(10)
N32 C35 N35 115.9(9)
N33 C35 N35 118.6(10)
C37 C36 H36A 109.5
C37 C36 H36B 109.5
H36A C36 H36B 109.5
C37 C36 H36C 109.5
H36A C36 H36C 109.5
H36B C36 H36C 109.5
N36 C37 C38 111.2(10)
N36 C37 C36 120.4(10)
C38 C37 C36 128.4(11)
C39 C38 C37 106.2(10)
C39 C38 H38A 126.9
C37 C38 H38A 126.9
C38 C39 N35 106.0(9)
C38 C39 C40 129.7(11)
N35 C39 C40 124.3(10)
C39 C40 H40A 109.5
C39 C40 H40B 109.5
H40A C40 H40B 109.5
C39 C40 H40C 109.5
H40A C40 H40C 109.5
H40B C40 H40C 109.5
C42 C41 H41A 109.5
C42 C41 H41B 109.5
H41A C41 H41B 109.5
C42 C41 H41C 109.5
H41A C41 H41C 109.5
H41B C41 H41C 109.5
C42 C43 H43A 109.5
C42 C43 H43B 109.5
H43A C43 H43B 109.5
C42 C43 H43C 109.5
H43A C43 H43C 109.5
H43B C43 H43C 109.5
O17 C42 C41 131(4)
O17 C42 C43 113(4)
C41 C42 C43 111(3)

loop_
_geom_bond_atom_site_label_1
_geom_bond_atom_site_label_2
_geom_bond_distance
Cu1 N9 1.989(8)
Cu1 N18 2.016(10)
Cu1 N14 2.019(9)
Cu1 N5 2.032(9)
Cu2 N36 1.985(10)
Cu2 N27 2.008(9)
Cu2 N23 2.022(9)
Cu2 N32 2.050(9)
P1 F6 1.576(9)
P1 F5 1.590(8)
P1 F1 1.596(9)
P1 F2 1.600(9)
P1 F4 1.601(9)
P1 F3 1.606(8)
P2 F10 1.566(11)
P2 F11 1.584(10)
P2 F12 1.594(9)
P2 F8 1.595(10)
P2 F7 1.599(8)
P2 F9 1.599(10)
O1 N1 1.225(15)
O2 N1 1.213(15)
O3 N2 1.237(13)
O4 N2 1.234(13)
O5 N10 1.244(14)
O6 N10 1.207(13)
O7 N11 1.245(15)
O8 N11 1.194(14)
O9 N19 1.248(14)
O10 N19 1.203(14)
O11 N20 1.213(15)
O12 N20 1.155(16)
O13 N28 1.218(15)
O14 N28 1.174(16)
O15 N29 1.219(15)
O16 N29 1.229(15)
N1 C1 1.514(17)
N2 C1 1.507(14)
N3 C4 1.356(16)
N3 C2 1.468(15)
N3 C3 1.485(16)
N4 N5 1.335(13)
N4 C4 1.360(15)
N5 C5 1.325(14)
N6 N7 1.319(14)
N6 C5 1.341(13)
N7 C4 1.364(18)
N8 C7 1.371(14)
N8 C5 1.403(14)
N8 N9 1.405(12)
N9 C9 1.326(14)
N10 C11 1.467(15)
N11 C11 1.526(14)
N12 C14 1.331(17)
N12 C13 1.423(17)
N12 C12 1.485(17)
N13 N14 1.313(13)
N13 C14 1.343(15)
N14 C15 1.359(14)
N15 N16 1.318(14)
N15 C15 1.330(14)
N16 C14 1.385(15)
N17 C19 1.376(15)
N17 C15 1.390(15)
N17 N18 1.401(12)
N18 C17 1.333(14)
N19 C21 1.520(15)
N20 C21 1.468(17)
N21 C24 1.308(17)
N21 C23 1.437(15)
N21 C22 1.490(15)
N22 N23 1.311(13)
N22 C24 1.354(16)
N23 C25 1.365(14)
N24 N25 1.316(14)
N24 C25 1.343(14)
N25 C24 1.378(15)
N26 C25 1.385(15)
N26 C29 1.388(17)
N26 N27 1.391(12)
N27 C27 1.300(15)
N28 C31 1.520(15)
N29 C31 1.478(16)
N30 C34 1.345(16)
N30 C33 1.483(17)
N30 C32 1.490(16)
N31 N32 1.330(14)
N31 C34 1.360(14)
N32 C35 1.348(14)
N33 N34 1.314(14)
N33 C35 1.351(13)
N34 C34 1.360(15)
N35 C35 1.385(15)
N35 C39 1.392(14)
N35 N36 1.396(13)
N36 C37 1.317(15)
C1 C2 1.514(16)
C1 C3 1.531(16)
C2 H2A 0.9900
C2 H2B 0.9900
C3 H3A 0.9900
C3 H3B 0.9900
C6 C7 1.500(15)
C6 H6B 0.9800
C6 H6C 0.9800
C6 H6D 0.9800
C7 C8 1.365(16)
C8 C9 1.408(16)
C8 H8A 0.9500
C9 C10 1.487(16)
C10 H10A 0.9800
C10 H10B 0.9800
C10 H10C 0.9800
C11 C13 1.551(16)
C11 C12 1.556(15)
C12 H12A 0.9900
C12 H12B 0.9900
C13 H13B 0.9900
C13 H13C 0.9900
C16 C17 1.505(15)
C16 H16B 0.9800
C16 H16C 0.9800
C16 H16D 0.9800
C17 C18 1.434(16)
C18 C19 1.339(19)
C18 H18A 0.9500
C19 C20 1.499(18)
C20 H20A 0.9800
C20 H20B 0.9800
C20 H20C 0.9800
C21 C23 1.541(18)
C21 C22 1.558(18)
C22 H22B 0.9900
C22 H22C 0.9900
C23 H23A 0.9900
C23 H23B 0.9900
C26 C27 1.501(16)
C26 H26A 0.9800
C26 H26B 0.9800
C26 H26C 0.9800
C27 C28 1.397(18)
C28 C29 1.38(2)
C28 H28A 0.9500
C29 C30 1.512(18)
C30 H30A 0.9800
C30 H30B 0.9800
C30 H30C 0.9800
C31 C33 1.534(18)
C31 C32 1.547(17)
C32 H32A 0.9900
C32 H32B 0.9900
C33 H33B 0.9900
C33 H33C 0.9900
C36 C37 1.485(16)
C36 H36A 0.9800
C36 H36B 0.9800
C36 H36C 0.9800
C37 C38 1.430(16)
C38 C39 1.382(16)
C38 H38A 0.9500
C39 C40 1.497(14)
C40 H40A 0.9800
C40 H40B 0.9800
C40 H40C 0.9800
C41 C42 1.53(5)
C41 H41A 0.9800
C41 H41B 0.9800
C41 H41C 0.9800
C43 C42 1.70(5)
C43 H43A 0.9800
C43 H43B 0.9800
C43 H43C 0.9800
O17 C42 1.22(4)

loop_
_geom_torsion_atom_site_label_1
_geom_torsion_atom_site_label_2
_geom_torsion_atom_site_label_3
_geom_torsion_atom_site_label_4
_geom_torsion
C4 N4 N5 C5 -1.0(13)
C4 N4 N5 Cu1 -173.3(7)
C5 N6 N7 C4 -4.2(15)
C7 N8 N9 C9 2.3(11)
C5 N8 N9 C9 -178.1(9)
C7 N8 N9 Cu1 -173.5(7)
C5 N8 N9 Cu1 6.1(10)
C14 N13 N14 C15 -3.3(12)
C14 N13 N14 Cu1 -166.9(7)
C15 N15 N16 C14 -1.2(14)
C19 N17 N18 C17 -1.4(12)
C15 N17 N18 C17 -172.2(9)
C19 N17 N18 Cu1 157.6(8)
C15 N17 N18 Cu1 -13.3(11)
C24 N22 N23 C25 -1.0(13)
C24 N22 N23 Cu2 161.3(7)
C25 N24 N25 C24 2.2(14)
C25 N26 N27 C27 175.6(9)
C29 N26 N27 C27 0.5(12)
C25 N26 N27 Cu2 15.2(11)
C29 N26 N27 Cu2 -159.9(8)
C34 N31 N32 C35 1.3(13)
C34 N31 N32 Cu2 172.0(7)
C35 N33 N34 C34 1.0(15)
C35 N35 N36 C37 -178.4(9)
C39 N35 N36 C37 -2.1(11)
C35 N35 N36 Cu2 -3.8(11)
C39 N35 N36 Cu2 172.5(7)
O4 N2 C1 N1 -81.6(12)
O3 N2 C1 N1 96.6(12)
O4 N2 C1 C2 148.9(11)
O3 N2 C1 C2 -32.9(15)
O4 N2 C1 C3 45.4(15)
O3 N2 C1 C3 -136.4(12)
O2 N1 C1 N2 -90.7(13)
O1 N1 C1 N2 84.0(13)
O2 N1 C1 C2 36.7(15)
O1 N1 C1 C2 -148.6(11)
O2 N1 C1 C3 142.6(11)
O1 N1 C1 C3 -42.8(15)
C4 N3 C2 C1 -141.2(11)
C3 N3 C2 C1 -4.4(9)
N2 C1 C2 N3 -113.6(10)
N1 C1 C2 N3 123.5(10)
C3 C1 C2 N3 4.2(9)
C4 N3 C3 C1 140.3(11)
C2 N3 C3 C1 4.3(9)
N2 C1 C3 N3 113.1(10)
N1 C1 C3 N3 -125.4(10)
C2 C1 C3 N3 -4.2(9)
C2 N3 C4 N4 -31.4(16)
C3 N3 C4 N4 -155.9(11)
C2 N3 C4 N7 155.7(11)
C3 N3 C4 N7 31.1(17)
N5 N4 C4 N3 178.1(9)
N5 N4 C4 N7 -9.5(16)
N6 N7 C4 N3 -175.4(10)
N6 N7 C4 N4 12.2(17)
N4 N5 C5 N6 9.0(15)
Cu1 N5 C5 N6 -177.6(8)
N4 N5 C5 N8 -174.5(9)
Cu1 N5 C5 N8 -1.1(11)
N7 N6 C5 N5 -6.3(15)
N7 N6 C5 N8 177.3(9)
C7 N8 C5 N5 176.1(10)
N9 N8 C5 N5 -3.3(13)
C7 N8 C5 N6 -7.1(17)
N9 N8 C5 N6 173.5(8)
C5 N8 C7 C8 179.2(11)
N9 N8 C7 C8 -1.4(12)
C5 N8 C7 C6 -3.4(19)
N9 N8 C7 C6 176.1(10)
N8 C7 C8 C9 -0.1(12)
C6 C7 C8 C9 -177.4(11)
N8 N9 C9 C8 -2.3(11)
Cu1 N9 C9 C8 171.2(9)
N8 N9 C9 C10 178.5(9)
Cu1 N9 C9 C10 -8.0(18)
C7 C8 C9 N9 1.6(13)
C7 C8 C9 C10 -179.3(11)
O6 N10 C11 N11 84.2(12)
O5 N10 C11 N11 -95.0(12)
O6 N10 C11 C13 -44.7(14)
O5 N10 C11 C13 136.1(11)
O6 N10 C11 C12 -147.8(11)
O5 N10 C11 C12 33.1(15)
O8 N11 C11 N10 1.9(15)
O7 N11 C11 N10 -172.8(11)
O8 N11 C11 C13 131.2(12)
O7 N11 C11 C13 -43.5(14)
O8 N11 C11 C12 -128.3(12)
O7 N11 C11 C12 57.0(14)
C14 N12 C12 C11 -174.5(10)
C13 N12 C12 C11 -3.6(9)
N10 C11 C12 N12 122.0(10)
N11 C11 C12 N12 -113.8(10)
C13 C11 C12 N12 3.3(8)
C14 N12 C13 C11 173.4(12)
C12 N12 C13 C11 3.6(9)
N10 C11 C13 N12 -123.5(10)
N11 C11 C13 N12 112.3(10)
C12 C11 C13 N12 -3.5(8)
C13 N12 C14 N13 -170.1(11)
C12 N12 C14 N13 -2.9(15)
C13 N12 C14 N16 10.5(18)
C12 N12 C14 N16 177.6(10)
N14 N13 C14 N12 -176.9(8)
N14 N13 C14 N16 2.5(14)
N15 N16 C14 N12 179.3(9)
N15 N16 C14 N13 -0.1(15)
N16 N15 C15 N14 0.2(17)
N16 N15 C15 N17 179.7(9)
N13 N14 C15 N15 2.2(15)
Cu1 N14 C15 N15 167.8(9)
N13 N14 C15 N17 -177.3(8)
Cu1 N14 C15 N17 -11.7(11)
C19 N17 C15 N15 28.7(18)
N18 N17 C15 N15 -162.8(10)
C19 N17 C15 N14 -151.7(12)
N18 N17 C15 N14 16.8(14)
N17 N18 C17 C18 -0.7(12)
Cu1 N18 C17 C18 -150.8(9)
N17 N18 C17 C16 179.6(9)
Cu1 N18 C17 C16 29.5(16)
N18 C17 C18 C19 2.5(14)
C16 C17 C18 C19 -177.8(11)
C17 C18 C19 N17 -3.2(14)
C17 C18 C19 C20 177.8(13)
C15 N17 C19 C18 172.0(12)
N18 N17 C19 C18 3.0(13)
C15 N17 C19 C20 -9(2)
N18 N17 C19 C20 -178.0(11)
O12 N20 C21 N19 -166.0(18)
O11 N20 C21 N19 10.2(16)
O12 N20 C21 C23 -36(2)
O11 N20 C21 C23 139.9(13)
O12 N20 C21 C22 67(2)
O11 N20 C21 C22 -117.0(13)
O10 N19 C21 N20 89.0(13)
O9 N19 C21 N20 -90.2(13)
O10 N19 C21 C23 -41.7(17)
O9 N19 C21 C23 139.0(12)
O10 N19 C21 C22 -144.4(12)
O9 N19 C21 C22 36.3(16)
C24 N21 C22 C21 174.9(11)
C23 N21 C22 C21 1.4(9)
N20 C21 C22 N21 -121.4(10)
N19 C21 C22 N21 117.0(10)
C23 C21 C22 N21 -1.3(8)
C24 N21 C23 C21 -175.1(10)
C22 N21 C23 C21 -1.4(9)
N20 C21 C23 N21 118.7(12)
N19 C21 C23 N21 -116.9(11)
C22 C21 C23 N21 1.3(9)
C23 N21 C24 N22 -2.0(16)
C22 N21 C24 N22 -173.5(10)
C23 N21 C24 N25 175.4(11)
C22 N21 C24 N25 3.9(16)
N23 N22 C24 N21 -177.0(8)
N23 N22 C24 N25 5.8(14)
N24 N25 C24 N21 176.4(9)
N24 N25 C24 N22 -6.5(14)
N25 N24 C25 N23 2.4(16)
N25 N24 C25 N26 -177.5(9)
N22 N23 C25 N24 -3.1(15)
Cu2 N23 C25 N24 -168.1(9)
N22 N23 C25 N26 176.8(8)
Cu2 N23 C25 N26 11.8(11)
C29 N26 C25 N24 -24.7(18)
N27 N26 C25 N24 161.6(10)
C29 N26 C25 N23 155.4(12)
N27 N26 C25 N23 -18.3(13)
N26 N27 C27 C28 2.1(13)
Cu2 N27 C27 C28 154.2(10)
N26 N27 C27 C26 -179.4(9)
Cu2 N27 C27 C26 -27.2(17)
N27 C27 C28 C29 -3.8(14)
C26 C27 C28 C29 177.7(11)
C27 C28 C29 N26 3.9(14)
C27 C28 C29 C30 -177.3(13)
C25 N26 C29 C28 -176.8(11)
N27 N26 C29 C28 -2.7(13)
C25 N26 C29 C30 4(2)
N27 N26 C29 C30 178.3(11)
O15 N29 C31 N28 91.6(13)
O16 N29 C31 N28 -85.9(13)
O15 N29 C31 C33 -36.0(17)
O16 N29 C31 C33 146.5(12)
O15 N29 C31 C32 -140.1(12)
O16 N29 C31 C32 42.4(15)
O14 N28 C31 N29 175.4(13)
O13 N28 C31 N29 -2.4(15)
O14 N28 C31 C33 -55.8(17)
O13 N28 C31 C33 126.4(13)
O14 N28 C31 C32 46.4(18)
O13 N28 C31 C32 -131.3(13)
C34 N30 C32 C31 -139.7(11)
C33 N30 C32 C31 -3.4(9)
N29 C31 C32 N30 123.2(10)
N28 C31 C32 N30 -114.1(11)
C33 C31 C32 N30 3.2(8)
C34 N30 C33 C31 140.2(11)
C32 N30 C33 C31 3.4(9)
N29 C31 C33 N30 -123.0(11)
N28 C31 C33 N30 114.8(10)
C32 C31 C33 N30 -3.3(8)
C33 N30 C34 N34 -154.6(11)
C32 N30 C34 N34 -30.5(16)
C33 N30 C34 N31 31.3(16)
C32 N30 C34 N31 155.3(10)
N33 N34 C34 N30 173.9(10)
N33 N34 C34 N31 -12.5(16)
N32 N31 C34 N30 -175.1(9)
N32 N31 C34 N34 11.2(15)
N31 N32 C35 N33 -12.8(16)
Cu2 N32 C35 N33 175.1(8)
N31 N32 C35 N35 174.7(9)
Cu2 N32 C35 N35 2.6(12)
N34 N33 C35 N32 11.5(16)
N34 N33 C35 N35 -176.2(9)
C39 N35 C35 N32 -174.6(10)
N36 N35 C35 N32 0.8(13)
C39 N35 C35 N33 12.4(17)
N36 N35 C35 N33 -172.2(9)
N35 N36 C37 C38 0.6(12)
Cu2 N36 C37 C38 -171.4(9)
N35 N36 C37 C36 -178.7(9)
Cu2 N36 C37 C36 9.3(18)
N36 C37 C38 C39 1.1(13)
C36 C37 C38 C39 -179.7(11)
C37 C38 C39 N35 -2.3(12)
C37 C38 C39 C40 174.8(11)
C35 N35 C39 C38 178.4(10)
N36 N35 C39 C38 2.8(12)
C35 N35 C39 C40 1.1(18)
N36 N35 C39 C40 -174.5(10)
